data_1501705
loop_
_publ_author_name
'Mutoh, Katsuya'
'Abe, Jiro'

_publ_section_title
;
 Comprehensive understanding of structure- photosensitivity relationships
 of photochromic [2.2]paracyclophane-bridged imidazole dimers.
;
_journal_issue 18
_journal_name_full 'The journal of physical chemistry. A'
_journal_page_first 4650
_journal_page_last 4656
_journal_paper_doi 10.1021/jp201969q
_journal_volume 115
_journal_year 2011
_chemical_formula_sum 'C50 H42 N4 O4'
_chemical_formula_weight 762.88
_chemical_name_systematic
;

 ?

;
_space_group_IT_number 14
_symmetry_cell_setting monoclinic
_symmetry_space_group_name_Hall '-P 2ybc'
_symmetry_space_group_name_H-M 'P 1 21/c 1'
_atom_sites_solution_hydrogens geom
_atom_sites_solution_primary direct
_atom_sites_solution_secondary difmap
_audit_creation_method SHELXL-97
_cell_angle_alpha 90.00
_cell_angle_beta 106.480(3)
_cell_angle_gamma 90.00
_cell_formula_units_Z 4
_cell_length_a 14.214(4)
_cell_length_b 20.356(5)
_cell_length_c 13.807(4)
_cell_measurement_reflns_used 6021
_cell_measurement_temperature 90
_cell_measurement_theta_max 25.04
_cell_measurement_theta_min 2.50
_cell_volume 3830.8(18)
_computing_cell_refinement 'Bruker SAINT'
_computing_data_collection 'Bruker APEX2'
_computing_data_reduction 'Bruker SAINT'
_computing_molecular_graphics 'Bruker SHELXTL'
_computing_publication_material 'Bruker SHELXTL'
_computing_structure_refinement 'SHELXL-97 (Sheldrick, 1997)'
_computing_structure_solution 'SHELXS-97 (Sheldrick, 1990)'
_diffrn_ambient_temperature 90
_diffrn_detector_area_resol_mean 8.333
_diffrn_measured_fraction_theta_full 0.997
_diffrn_measured_fraction_theta_max 0.997
_diffrn_measurement_device_type 'Bruker APEX-II CCD'
_diffrn_measurement_method '\f and \w scans'
_diffrn_radiation_monochromator graphite
_diffrn_radiation_source 'fine-focus sealed tube'
_diffrn_radiation_type MoK\a
_diffrn_radiation_wavelength 0.71073
_diffrn_reflns_av_R_equivalents 0.0286
_diffrn_reflns_av_sigmaI/netI 0.0352
_diffrn_reflns_limit_h_max 12
_diffrn_reflns_limit_h_min -16
_diffrn_reflns_limit_k_max 19
_diffrn_reflns_limit_k_min -24
_diffrn_reflns_limit_l_max 15
_diffrn_reflns_limit_l_min -16
_diffrn_reflns_number 17777
_diffrn_reflns_theta_full 25.13
_diffrn_reflns_theta_max 25.13
_diffrn_reflns_theta_min 1.49
_diffrn_standards_number 0
_exptl_absorpt_coefficient_mu 0.085
_exptl_absorpt_correction_T_max 0.9792
_exptl_absorpt_correction_T_min 0.9670
_exptl_absorpt_correction_type empirical
_exptl_absorpt_process_details 'SADABS Sheldrick 1996'
_exptl_crystal_colour colorless
_exptl_crystal_density_diffrn 1.323
_exptl_crystal_density_method 'not measured'
_exptl_crystal_description block
_exptl_crystal_F_000 1608
_exptl_crystal_size_max 0.40
_exptl_crystal_size_mid 0.35
_exptl_crystal_size_min 0.25
_refine_diff_density_max 0.187
_refine_diff_density_min -0.212
_refine_diff_density_rms 0.038
_refine_ls_extinction_method none
_refine_ls_goodness_of_fit_ref 1.010
_refine_ls_hydrogen_treatment mixed
_refine_ls_matrix_type full
_refine_ls_number_parameters 691
_refine_ls_number_reflns 6827
_refine_ls_number_restraints 0
_refine_ls_restrained_S_all 1.010
_refine_ls_R_factor_all 0.0495
_refine_ls_R_factor_gt 0.0348
_refine_ls_shift/su_max 0.000
_refine_ls_shift/su_mean 0.000
_refine_ls_structure_factor_coef Fsqd
_refine_ls_weighting_details 'calc w=1/[\s^2^(Fo^2^)+(0.0426P)^2^+0.9341P] where P=(Fo^2^+2Fc^2^)/3'
_refine_ls_weighting_scheme calc
_refine_ls_wR_factor_gt 0.0808
_refine_ls_wR_factor_ref 0.0886
_reflns_number_gt 5422
_reflns_number_total 6827
_reflns_threshold_expression >2sigma(I)
_cod_data_source_file jp201969q_si_002.cif
_cod_data_source_block 0909282
_cod_depositor_comments
;
The following automatic conversions were performed:

'_symmetry_cell_setting' value 'Monoclinic' changed to 'monoclinic'
according to /home/saulius/struct/CIF-dictionaries/cif_core.dic
dictionary named 'cif_core.dic' version 2.4.1 from 2010-06-29.

Automatic conversion script
Id: cif_fix_values 1715 2011-07-08 13:25:40Z adriana 
;
_cod_original_cell_volume 3830.7(17)
_cod_original_sg_symbol_H-M P2(1)/c
_cod_database_code 1501705

loop_
_symmetry_equiv_pos_as_xyz
'x, y, z'
'-x, y+1/2, -z+1/2'
'-x, -y, -z'
'x, -y-1/2, z-1/2'

loop_
_atom_site_label
_atom_site_type_symbol
_atom_site_fract_x
_atom_site_fract_y
_atom_site_fract_z
_atom_site_U_iso_or_equiv
_atom_site_adp_type
_atom_site_occupancy
_atom_site_symmetry_multiplicity
_atom_site_calc_flag
C32 C 0.23182(11) 0.42669(7) 0.77618(11) 0.0208(3) Uani 1 1 d
C24 C 0.44235(11) 0.29507(7) 0.59263(11) 0.0199(3) Uani 1 1 d
C35 C 0.36463(11) 0.38872(7) 0.95708(11) 0.0203(3) Uani 1 1 d
C26 C 0.28239(11) 0.25435(7) 0.50297(11) 0.0202(3) Uani 1 1 d
C27 C 0.26256(11) 0.24277(7) 0.59423(11) 0.0210(3) Uani 1 1 d
C34 C 0.27755(11) 0.41946(7) 0.95782(12) 0.0218(3) Uani 1 1 d
C25 C 0.37345(11) 0.28098(7) 0.50300(11) 0.0199(3) Uani 1 1 d
C21 C 0.47739(10) 0.34526(6) 0.86386(11) 0.0176(3) Uani 1 1 d
C23 C 0.42117(10) 0.28517(7) 0.68455(11) 0.0188(3) Uani 1 1 d
C28 C 0.33097(11) 0.25923(7) 0.68444(12) 0.0204(3) Uani 1 1 d
C31 C 0.31779(10) 0.39611(7) 0.77609(11) 0.0195(3) Uani 1 1 d
C19 C 0.69730(10) 0.41930(6) 0.82831(11) 0.0184(3) Uani 1 1 d
C8 C 0.69370(10) 0.20218(7) 0.92850(12) 0.0222(3) Uani 1 1 d
C22 C 0.49463(10) 0.30518(6) 0.77852(10) 0.0176(3) Uani 1 1 d
C39 C 0.90302(11) 0.48514(7) 0.73625(11) 0.0219(3) Uani 1 1 d
C44 C 0.60216(10) 0.45274(7) 0.78372(11) 0.0204(3) Uani 1 1 d
C37 C 0.17596(13) 0.42799(8) 0.59703(12) 0.0259(3) Uani 1 1 d
C29 C 0.12492(12) 0.21767(8) 0.40765(14) 0.0273(4) Uani 1 1 d
C3 C 0.74092(11) 0.15065(7) 0.98909(13) 0.0255(4) Uani 1 1 d
C45 C 0.55889(11) 0.49044(7) 0.84382(13) 0.0250(3) Uani 1 1 d
C4 C 0.74723(12) 0.15385(8) 1.09083(14) 0.0303(4) Uani 1 1 d
C30 C 0.38486(10) 0.37595(6) 0.86631(11) 0.0184(3) Uani 1 1 d
C17 C 0.81211(10) 0.35109(7) 0.91568(11) 0.0183(3) Uani 1 1 d
C33 C 0.21079(11) 0.43821(7) 0.86833(11) 0.0219(3) Uani 1 1 d
C20 C 0.63336(10) 0.31822(7) 0.89854(10) 0.0177(3) Uani 1 1 d
C38 C 0.81809(10) 0.49179(7) 0.76696(11) 0.0202(3) Uani 1 1 d
C7 C 0.67286(10) 0.26098(7) 0.97003(11) 0.0184(3) Uani 1 1 d
C18 C 0.78741(10) 0.43641(7) 0.81979(10) 0.0186(3) Uani 1 1 d
C14 C 0.96578(11) 0.20412(8) 1.11808(12) 0.0267(4) Uani 1 1 d
C12 C 0.86655(10) 0.30067(7) 0.98804(11) 0.0197(3) Uani 1 1 d
C43 C 0.76792(12) 0.55176(7) 0.74916(12) 0.0243(3) Uani 1 1 d
C41 C 0.88645(12) 0.59519(8) 0.67180(12) 0.0276(4) Uani 1 1 d
C6 C 0.69870(11) 0.26846(7) 1.07484(11) 0.0235(3) Uani 1 1 d
C36 C 0.09560(14) 0.47778(10) 0.95082(14) 0.0332(4) Uani 1 1 d
C15 C 0.89272(11) 0.24210(7) 0.95100(12) 0.0220(3) Uani 1 1 d
C13 C 0.93214(10) 0.19033(7) 1.01570(12) 0.0228(3) Uani 1 1 d
C10 C 0.72050(13) 0.33403(9) 1.12783(13) 0.0313(4) Uani 1 1 d
C46 C 0.47660(12) 0.52800(8) 0.79983(15) 0.0331(4) Uani 1 1 d
C40 C 0.93708(12) 0.53617(7) 0.68912(12) 0.0257(3) Uani 1 1 d
C11 C 0.88492(11) 0.31003(7) 1.09178(11) 0.0242(3) Uani 1 1 d
C49 C 0.56090(11) 0.45253(7) 0.67975(12) 0.0258(4) Uani 1 1 d
C16 C 0.94387(12) 0.26374(8) 1.15546(13) 0.0285(4) Uani 1 1 d
C42 C 0.80206(12) 0.60277(8) 0.70186(12) 0.0279(4) Uani 1 1 d
C2 C 0.80147(12) 0.10171(8) 0.95003(15) 0.0327(4) Uani 1 1 d
C48 C 0.47788(12) 0.48987(8) 0.63615(14) 0.0329(4) Uani 1 1 d
C5 C 0.72578(12) 0.21146(8) 1.13253(13) 0.0305(4) Uani 1 1 d
C1 C 0.91377(12) 0.12063(8) 0.97784(14) 0.0299(4) Uani 1 1 d
C9 C 0.82699(13) 0.35965(8) 1.13257(13) 0.0308(4) Uani 1 1 d
C47 C 0.43710(13) 0.52804(8) 0.69642(15) 0.0365(4) Uani 1 1 d
C50 C 0.44946(12) 0.34472(8) 0.40125(13) 0.0259(3) Uani 1 1 d
N4 N 0.58603(8) 0.29166(5) 0.79693(9) 0.0188(3) Uani 1 1 d
N1 N 0.85831(9) 0.39339(6) 0.87434(9) 0.0200(3) Uani 1 1 d
N3 N 0.55857(8) 0.35405(5) 0.93245(9) 0.0180(3) Uani 1 1 d
N2 N 0.71261(8) 0.36380(5) 0.89113(9) 0.0180(3) Uani 1 1 d
O2 O 0.21954(7) 0.24212(5) 0.41019(8) 0.0238(2) Uani 1 1 d
O1 O 0.38786(8) 0.29090(5) 0.40996(7) 0.0248(2) Uani 1 1 d
O4 O 0.16224(7) 0.44765(5) 0.69126(8) 0.0275(3) Uani 1 1 d
O3 O 0.12257(7) 0.46686(5) 0.85984(8) 0.0287(3) Uani 1 1 d
H11 H 0.4116(11) 0.3749(7) 1.0203(12) 0.019(4) Uiso 1 1 d
H8 H 0.6816(10) 0.1994(7) 0.8546(12) 0.018(4) Uiso 1 1 d
H16 H 0.1990(12) 0.2253(7) 0.5951(11) 0.021(4) Uiso 1 1 d
H10 H 0.2630(10) 0.4273(7) 1.0237(11) 0.017(4) Uiso 1 1 d
H12 H 0.1197(12) 0.4461(8) 0.5435(13) 0.029(4) Uiso 1 1 d
H13 H 0.2380(12) 0.4449(7) 0.5877(12) 0.026(4) Uiso 1 1 d
H18 H 0.5052(11) 0.3124(7) 0.5926(11) 0.020(4) Uiso 1 1 d
H7 H 0.9619(11) 0.2707(8) 1.2294(13) 0.027(4) Uiso 1 1 d
H4 H 0.5874(11) 0.4904(7) 0.9172(13) 0.023(4) Uiso 1 1 d
H17 H 0.3161(11) 0.2514(7) 0.7475(13) 0.025(4) Uiso 1 1 d
H14 H 0.0895(13) 0.2107(8) 0.3351(14) 0.037(5) Uiso 1 1 d
H6 H 0.8726(11) 0.2353(7) 0.8772(13) 0.023(4) Uiso 1 1 d
H3 H 0.9397(12) 0.4431(8) 0.7495(12) 0.031(4) Uiso 1 1 d
H5 H 0.5922(11) 0.4264(8) 0.6362(12) 0.027(4) Uiso 1 1 d
H1 H 0.7105(11) 0.5583(7) 0.7711(11) 0.021(4) Uiso 1 1 d
H15 H 0.1281(11) 0.1754(8) 0.4467(12) 0.027(4) Uiso 1 1 d
H9 H 0.7162(13) 0.3287(8) 1.1979(14) 0.040(5) Uiso 1 1 d
H2 H 0.9090(11) 0.6306(8) 0.6368(12) 0.027(4) Uiso 1 1 d
H33 H 0.4497(13) 0.4896(8) 0.5614(14) 0.038(5) Uiso 1 1 d
H20 H 0.8632(12) 0.3701(8) 1.2048(14) 0.033(4) Uiso 1 1 d
H26 H 0.7757(12) 0.1152(9) 1.1363(13) 0.037(5) Uiso 1 1 d
H22 H 0.9976(12) 0.1691(8) 1.1666(13) 0.033(4) Uiso 1 1 d
H28 H 0.0333(14) 0.5014(9) 0.9292(14) 0.039(5) Uiso 1 1 d
H23 H 0.9509(12) 0.0897(8) 1.0345(14) 0.037(5) Uiso 1 1 d
H27 H 0.7396(13) 0.2159(8) 1.2073(14) 0.035(5) Uiso 1 1 d
H31 H 0.1765(12) 0.3790(9) 0.5924(13) 0.035(5) Uiso 1 1 d
H29 H 0.1463(13) 0.5040(9) 0.9990(13) 0.035(5) Uiso 1 1 d
H21 H 0.8199(12) 0.4006(9) 1.0933(13) 0.037(5) Uiso 1 1 d
H24 H 0.7961(13) 0.0578(9) 0.9806(14) 0.044(5) Uiso 1 1 d
H25 H 0.7744(13) 0.0983(9) 0.8734(15) 0.041(5) Uiso 1 1 d
H30 H 0.0884(13) 0.2501(9) 0.4378(13) 0.038(5) Uiso 1 1 d
H19 H 0.6738(13) 0.3691(9) 1.0946(13) 0.039(5) Uiso 1 1 d
H32 H 0.3781(14) 0.5540(9) 0.6662(14) 0.045(5) Uiso 1 1 d
H34 H 0.4259(13) 0.3866(9) 0.4270(13) 0.039(5) Uiso 1 1 d
H36 H 0.5192(14) 0.3360(8) 0.4390(13) 0.036(5) Uiso 1 1 d
H35 H 0.4440(12) 0.3480(8) 0.3266(14) 0.037(5) Uiso 1 1 d
H37 H 0.9994(12) 0.5310(8) 0.6718(12) 0.027(4) Uiso 1 1 d
H38 H 0.3325(11) 0.3892(7) 0.7134(12) 0.020(4) Uiso 1 1 d
H39 H 0.7662(12) 0.6441(8) 0.6903(12) 0.031(4) Uiso 1 1 d
H40 H 0.9342(13) 0.1138(9) 0.9154(14) 0.043(5) Uiso 1 1 d
H41 H 0.4461(13) 0.5529(9) 0.8446(13) 0.041(5) Uiso 1 1 d
H42 H 0.0874(12) 0.4336(9) 0.9856(13) 0.039(5) Uiso 1 1 d

loop_
_atom_site_aniso_label
_atom_site_aniso_U_11
_atom_site_aniso_U_22
_atom_site_aniso_U_33
_atom_site_aniso_U_23
_atom_site_aniso_U_13
_atom_site_aniso_U_12
C32 0.0206(8) 0.0185(7) 0.0218(8) 0.0003(6) 0.0036(6) 0.0005(6)
C24 0.0188(8) 0.0172(7) 0.0238(8) -0.0005(6) 0.0063(6) 0.0016(6)
C35 0.0213(8) 0.0179(7) 0.0207(8) -0.0009(6) 0.0044(7) -0.0027(6)
C26 0.0240(8) 0.0149(7) 0.0186(8) -0.0008(6) 0.0014(6) 0.0039(6)
C27 0.0202(8) 0.0183(7) 0.0239(8) -0.0008(6) 0.0053(6) -0.0013(6)
C34 0.0244(8) 0.0209(7) 0.0219(8) -0.0052(6) 0.0093(7) -0.0025(6)
C25 0.0263(8) 0.0163(7) 0.0178(8) 0.0002(6) 0.0073(6) 0.0034(6)
C21 0.0215(8) 0.0142(7) 0.0175(7) 0.0026(6) 0.0060(6) -0.0020(6)
C23 0.0208(8) 0.0155(7) 0.0192(8) -0.0005(6) 0.0045(6) 0.0024(6)
C28 0.0236(8) 0.0186(7) 0.0196(8) 0.0007(6) 0.0069(6) 0.0010(6)
C31 0.0224(8) 0.0176(7) 0.0199(8) -0.0015(6) 0.0086(6) -0.0011(6)
C19 0.0219(8) 0.0163(7) 0.0167(7) 0.0000(6) 0.0049(6) 0.0003(6)
C8 0.0176(8) 0.0215(8) 0.0261(9) -0.0007(6) 0.0042(6) -0.0028(6)
C22 0.0210(8) 0.0144(7) 0.0181(8) 0.0035(6) 0.0067(6) -0.0007(6)
C39 0.0236(8) 0.0184(7) 0.0232(8) -0.0002(6) 0.0059(6) -0.0012(6)
C44 0.0190(8) 0.0141(7) 0.0270(9) 0.0029(6) 0.0049(6) -0.0017(6)
C37 0.0263(9) 0.0281(9) 0.0218(9) 0.0025(7) 0.0045(7) 0.0032(7)
C29 0.0217(8) 0.0277(9) 0.0277(9) -0.0029(7) -0.0005(7) -0.0003(7)
C3 0.0167(8) 0.0186(8) 0.0393(10) 0.0034(7) 0.0049(7) -0.0027(6)
C45 0.0221(8) 0.0180(7) 0.0351(10) -0.0005(7) 0.0082(7) -0.0025(6)
C4 0.0211(8) 0.0288(9) 0.0426(10) 0.0176(8) 0.0117(7) 0.0044(7)
C30 0.0185(7) 0.0152(7) 0.0217(8) -0.0002(6) 0.0059(6) -0.0022(6)
C17 0.0180(8) 0.0186(7) 0.0179(8) 0.0000(6) 0.0045(6) -0.0003(6)
C33 0.0195(8) 0.0197(7) 0.0267(8) -0.0039(6) 0.0071(7) -0.0001(6)
C20 0.0174(7) 0.0180(7) 0.0175(8) -0.0007(6) 0.0046(6) -0.0012(6)
C38 0.0221(8) 0.0189(7) 0.0176(8) -0.0007(6) 0.0023(6) -0.0017(6)
C7 0.0137(7) 0.0202(7) 0.0217(8) 0.0031(6) 0.0056(6) -0.0010(6)
C18 0.0221(8) 0.0163(7) 0.0165(8) -0.0014(6) 0.0040(6) 0.0002(6)
C14 0.0222(8) 0.0264(8) 0.0289(9) 0.0087(7) 0.0034(7) 0.0016(7)
C12 0.0139(7) 0.0212(7) 0.0234(8) 0.0039(6) 0.0042(6) -0.0027(6)
C43 0.0231(8) 0.0214(8) 0.0292(9) 0.0017(6) 0.0087(7) 0.0019(6)
C41 0.0318(9) 0.0212(8) 0.0301(9) 0.0064(7) 0.0091(7) -0.0035(7)
C6 0.0196(8) 0.0301(8) 0.0229(8) 0.0045(7) 0.0095(6) 0.0061(6)
C36 0.0282(10) 0.0410(11) 0.0324(10) -0.0096(8) 0.0118(8) 0.0074(8)
C15 0.0170(8) 0.0273(8) 0.0225(9) 0.0024(6) 0.0069(6) 0.0006(6)
C13 0.0154(7) 0.0230(8) 0.0310(9) 0.0039(6) 0.0083(6) 0.0024(6)
C10 0.0340(10) 0.0383(10) 0.0189(9) -0.0030(7) 0.0028(7) 0.0134(8)
C46 0.0240(9) 0.0197(8) 0.0573(12) -0.0005(8) 0.0141(9) 0.0013(7)
C40 0.0242(9) 0.0256(8) 0.0283(9) 0.0026(7) 0.0087(7) -0.0013(7)
C11 0.0243(8) 0.0215(8) 0.0237(8) 0.0005(6) 0.0017(7) -0.0036(6)
C49 0.0248(8) 0.0218(8) 0.0290(9) 0.0050(7) 0.0046(7) -0.0019(6)
C16 0.0293(9) 0.0284(8) 0.0226(9) 0.0036(7) -0.0009(7) -0.0013(7)
C42 0.0302(9) 0.0189(8) 0.0328(9) 0.0044(7) 0.0062(7) 0.0031(7)
C2 0.0261(9) 0.0208(8) 0.0459(12) -0.0029(8) 0.0018(8) 0.0039(7)
C48 0.0267(9) 0.0304(9) 0.0357(11) 0.0122(8) -0.0006(8) -0.0030(7)
C5 0.0261(9) 0.0433(10) 0.0251(9) 0.0138(8) 0.0120(7) 0.0080(7)
C1 0.0282(9) 0.0254(8) 0.0367(10) 0.0004(7) 0.0099(8) 0.0061(7)
C9 0.0431(11) 0.0250(9) 0.0206(9) -0.0023(7) 0.0028(8) 0.0031(7)
C47 0.0214(9) 0.0245(9) 0.0581(13) 0.0129(8) 0.0024(8) 0.0017(7)
C50 0.0251(9) 0.0292(9) 0.0252(9) 0.0020(7) 0.0101(7) -0.0034(7)
N4 0.0201(7) 0.0188(6) 0.0175(6) 0.0017(5) 0.0052(5) -0.0007(5)
N1 0.0205(6) 0.0188(6) 0.0201(7) 0.0001(5) 0.0046(5) 0.0006(5)
N3 0.0188(6) 0.0162(6) 0.0197(7) 0.0016(5) 0.0065(5) 0.0002(5)
N2 0.0170(6) 0.0175(6) 0.0189(7) 0.0020(5) 0.0043(5) -0.0005(5)
O2 0.0238(6) 0.0249(5) 0.0194(6) -0.0014(4) 0.0006(4) -0.0005(4)
O1 0.0328(6) 0.0240(5) 0.0184(6) -0.0008(4) 0.0087(5) -0.0046(5)
O4 0.0246(6) 0.0340(6) 0.0215(6) 0.0000(5) 0.0029(5) 0.0093(5)
O3 0.0209(6) 0.0374(6) 0.0281(6) -0.0075(5) 0.0075(5) 0.0075(5)

loop_
_atom_type_symbol
_atom_type_description
_atom_type_scat_dispersion_real
_atom_type_scat_dispersion_imag
_atom_type_scat_source
C C 0.0033 0.0016 'International Tables Vol C Tables 4.2.6.8 and 6.1.1.4'
H H 0.0000 0.0000 'International Tables Vol C Tables 4.2.6.8 and 6.1.1.4'
N N 0.0061 0.0033 'International Tables Vol C Tables 4.2.6.8 and 6.1.1.4'
O O 0.0106 0.0060 'International Tables Vol C Tables 4.2.6.8 and 6.1.1.4'

loop_
_geom_angle_atom_site_label_1
_geom_angle_atom_site_label_2
_geom_angle_atom_site_label_3
_geom_angle
O4 C32 C31 124.58(13)
O4 C32 C33 115.78(13)
C31 C32 C33 119.63(14)
C25 C24 C23 120.34(14)
C25 C24 H18 120.1(9)
C23 C24 H18 119.5(9)
C30 C35 C34 120.28(14)
C30 C35 H11 119.2(9)
C34 C35 H11 120.5(9)
O2 C26 C27 125.14(13)
O2 C26 C25 115.48(13)
C27 C26 C25 119.38(13)
C28 C27 C26 120.23(14)
C28 C27 H16 119.6(9)
C26 C27 H16 120.1(9)
C33 C34 C35 120.35(14)
C33 C34 H10 120.1(8)
C35 C34 H10 119.5(8)
O1 C25 C24 123.73(13)
O1 C25 C26 116.06(13)
C24 C25 C26 120.20(13)
N3 C21 C30 123.35(13)
N3 C21 C22 109.94(12)
C30 C21 C22 126.46(13)
C28 C23 C24 119.39(14)
C28 C23 C22 122.04(13)
C24 C23 C22 118.53(13)
C23 C28 C27 120.39(14)
C23 C28 H17 120.0(9)
C27 C28 H17 119.5(9)
C32 C31 C30 120.98(14)
C32 C31 H38 119.4(9)
C30 C31 H38 119.6(9)
C18 C19 N2 105.91(12)
C18 C19 C44 127.94(13)
N2 C19 C44 126.12(12)
C3 C8 C7 121.53(15)
C3 C8 H8 119.5(8)
C7 C8 H8 118.6(8)
N4 C22 C23 122.74(13)
N4 C22 C21 109.96(12)
C23 C22 C21 127.26(13)
C40 C39 C38 121.22(14)
C40 C39 H3 119.9(9)
C38 C39 H3 118.9(9)
C49 C44 C45 119.26(14)
C49 C44 C19 119.73(13)
C45 C44 C19 120.65(14)
O4 C37 H12 106.6(9)
O4 C37 H13 112.3(9)
H12 C37 H13 109.4(13)
O4 C37 H31 110.1(10)
H12 C37 H31 110.0(13)
H13 C37 H31 108.5(13)
O2 C29 H14 106.2(10)
O2 C29 H15 112.6(9)
H14 C29 H15 110.5(13)
O2 C29 H30 110.9(10)
H14 C29 H30 109.7(14)
H15 C29 H30 106.9(13)
C4 C3 C8 117.17(15)
C4 C3 C2 120.90(14)
C8 C3 C2 120.60(15)
C46 C45 C44 120.19(16)
C46 C45 H4 120.3(9)
C44 C45 H4 119.5(9)
C5 C4 C3 120.39(15)
C5 C4 H26 119.8(10)
C3 C4 H26 119.4(10)
C35 C30 C31 119.09(13)
C35 C30 C21 121.20(13)
C31 C30 C21 119.62(13)
N1 C17 N2 112.04(12)
N1 C17 C12 121.16(13)
N2 C17 C12 126.53(12)
O3 C33 C34 125.41(14)
O3 C33 C32 114.94(13)
C34 C33 C32 119.64(13)
N3 C20 N4 107.97(11)
N3 C20 N2 110.05(11)
N4 C20 N2 108.27(11)
N3 C20 C7 109.82(11)
N4 C20 C7 108.65(11)
N2 C20 C7 111.97(11)
C39 C38 C43 118.22(13)
C39 C38 C18 118.62(13)
C43 C38 C18 123.11(13)
C8 C7 C6 119.69(13)
C8 C7 C20 118.10(13)
C6 C7 C20 121.79(13)
C19 C18 N1 110.34(12)
C19 C18 C38 130.89(13)
N1 C18 C38 118.74(12)
C13 C14 C16 120.48(14)
C13 C14 H22 120.0(10)
C16 C14 H22 118.9(10)
C15 C12 C11 120.26(13)
C15 C12 C17 119.20(13)
C11 C12 C17 120.39(13)
C42 C43 C38 120.48(14)
C42 C43 H1 119.3(9)
C38 C43 H1 120.2(9)
C42 C41 C40 119.76(15)
C42 C41 H2 120.2(9)
C40 C41 H2 120.0(9)
C7 C6 C5 116.67(14)
C7 C6 C10 123.74(13)
C5 C6 C10 118.14(15)
O3 C36 H28 104.7(11)
O3 C36 H29 110.4(10)
H28 C36 H29 111.5(15)
O3 C36 H42 111.3(10)
H28 C36 H42 110.8(14)
H29 C36 H42 108.2(14)
C12 C15 C13 120.97(15)
C12 C15 H6 118.1(9)
C13 C15 H6 120.2(9)
C14 C13 C15 117.42(14)
C14 C13 C1 121.29(14)
C15 C13 C1 119.39(15)
C6 C10 C9 111.89(13)
C6 C10 H9 108.3(10)
C9 C10 H9 108.5(10)
C6 C10 H19 113.1(10)
C9 C10 H19 106.7(10)
H9 C10 H19 108.1(14)
C47 C46 C45 119.99(17)
C47 C46 H41 121.6(11)
C45 C46 H41 118.3(11)
C39 C40 C41 119.87(15)
C39 C40 H37 119.5(9)
C41 C40 H37 120.6(9)
C12 C11 C16 117.33(14)
C12 C11 C9 120.78(14)
C16 C11 C9 120.72(15)
C44 C49 C48 120.28(16)
C44 C49 H5 119.7(9)
C48 C49 H5 120.0(9)
C14 C16 C11 120.96(15)
C14 C16 H7 119.2(9)
C11 C16 H7 119.2(9)
C41 C42 C43 120.44(15)
C41 C42 H39 120.3(10)
C43 C42 H39 119.2(10)
C3 C2 C1 113.00(13)
C3 C2 H24 108.6(10)
C1 C2 H24 107.9(10)
C3 C2 H25 109.2(10)
C1 C2 H25 109.1(10)
H24 C2 H25 109.0(14)
C47 C48 C49 119.81(17)
C47 C48 H33 120.9(10)
C49 C48 H33 119.2(10)
C4 C5 C6 121.73(16)
C4 C5 H27 120.4(10)
C6 C5 H27 117.1(10)
C13 C1 C2 112.15(13)
C13 C1 H23 108.1(10)
C2 C1 H23 107.6(10)
C13 C1 H40 111.6(10)
C2 C1 H40 106.1(11)
H23 C1 H40 111.2(14)
C11 C9 C10 112.34(13)
C11 C9 H20 109.4(9)
C10 C9 H20 108.9(9)
C11 C9 H21 110.1(10)
C10 C9 H21 108.0(10)
H20 C9 H21 108.1(14)
C46 C47 C48 120.45(16)
C46 C47 H32 119.3(11)
C48 C47 H32 120.2(11)
O1 C50 H34 110.1(10)
O1 C50 H36 111.3(10)
H34 C50 H36 110.1(14)
O1 C50 H35 105.4(10)
H34 C50 H35 111.2(14)
H36 C50 H35 108.7(14)
C22 N4 C20 105.85(11)
C17 N1 C18 106.00(12)
C21 N3 C20 106.04(12)
C17 N2 C19 105.71(11)
C17 N2 C20 127.55(11)
C19 N2 C20 123.92(11)
C26 O2 C29 116.75(12)
C25 O1 C50 116.71(12)
C32 O4 C37 116.15(12)
C33 O3 C36 117.50(13)

loop_
_geom_bond_atom_site_label_1
_geom_bond_atom_site_label_2
_geom_bond_distance
C32 O4 1.3700(18)
C32 C31 1.372(2)
C32 C33 1.407(2)
C24 C25 1.373(2)
C24 C23 1.400(2)
C24 H18 0.960(15)
C35 C30 1.388(2)
C35 C34 1.390(2)
C35 H11 0.978(16)
C26 O2 1.3608(17)
C26 C27 1.387(2)
C26 C25 1.403(2)
C27 C28 1.386(2)
C27 H16 0.975(16)
C34 C33 1.381(2)
C34 H10 1.001(15)
C25 O1 1.3720(17)
C21 N3 1.2808(19)
C21 C30 1.465(2)
C21 C22 1.509(2)
C23 C28 1.386(2)
C23 C22 1.473(2)
C28 H17 0.965(16)
C31 C30 1.398(2)
C31 H38 0.957(15)
C19 C18 1.364(2)
C19 N2 1.4032(18)
C19 C44 1.483(2)
C8 C3 1.390(2)
C8 C7 1.395(2)
C8 H8 0.987(15)
C22 N4 1.2809(18)
C39 C40 1.384(2)
C39 C38 1.395(2)
C39 H3 0.992(17)
C44 C49 1.388(2)
C44 C45 1.395(2)
C37 O4 1.4264(19)
C37 H12 0.994(17)
C37 H13 0.989(17)
C37 H31 0.999(18)
C29 O2 1.4250(19)
C29 H14 0.995(19)
C29 H15 1.010(17)
C29 H30 1.001(18)
C3 C4 1.383(2)
C3 C2 1.512(2)
C45 C46 1.385(2)
C45 H4 0.979(16)
C4 C5 1.378(2)
C4 H26 1.016(18)
C17 N1 1.3081(18)
C17 N2 1.3820(18)
C17 C12 1.4872(19)
C33 O3 1.3575(17)
C20 N3 1.4709(18)
C20 N4 1.4757(18)
C20 N2 1.4851(18)
C20 C7 1.5273(19)
C38 C43 1.400(2)
C38 C18 1.474(2)
C7 C6 1.397(2)
C18 N1 1.3854(18)
C14 C13 1.386(2)
C14 C16 1.388(2)
C14 H22 0.996(17)
C12 C15 1.389(2)
C12 C11 1.394(2)
C43 C42 1.386(2)
C43 H1 0.956(16)
C41 C42 1.385(2)
C41 C40 1.386(2)
C41 H2 0.972(16)
C6 C5 1.398(2)
C6 C10 1.511(2)
C36 O3 1.4310(19)
C36 H28 0.976(19)
C36 H29 0.987(18)
C36 H42 1.042(18)
C15 C13 1.392(2)
C15 H6 0.987(16)
C13 C1 1.509(2)
C10 C9 1.585(3)
C10 H9 0.992(18)
C10 H19 0.994(18)
C46 C47 1.378(3)
C46 H41 0.990(18)
C40 H37 0.986(16)
C11 C16 1.395(2)
C11 C9 1.509(2)
C49 C48 1.389(2)
C49 H5 0.997(16)
C16 H7 0.990(17)
C42 H39 0.972(17)
C2 C1 1.580(2)
C2 H24 1.000(19)
C2 H25 1.021(19)
C48 C47 1.381(3)
C48 H33 0.995(19)
C5 H27 0.998(18)
C1 H23 1.026(18)
C1 H40 0.995(19)
C9 H20 1.006(18)
C9 H21 0.985(18)
C47 H32 0.979(19)
C50 O1 1.4285(18)
C50 H34 1.016(18)
C50 H36 0.996(18)
C50 H35 1.014(18)
